data_7204661
loop_
_publ_author_name
'Babb, Jennifer E. V.'
'Burke, Nichola J.'
'Burrows, Andrew D.'
'Mahon, Mary F.'
'Slade, David M. K.'

_publ_section_title
;
 Hydrogen-bonded linear thiourea hexads in tetra-n-butylammonium
 terephthalate inclusion compounds
;
_journal_issue 39
_journal_name_full CrystEngComm
_journal_page_first 226
_journal_paper_doi 10.1039/b304010k
_journal_volume 5
_journal_year 2003
_chemical_formula_sum 'C18 H44 Br N5 S2'
_chemical_formula_weight 474.61
_chemical_name_systematic
;
?
;
_space_group_IT_number 61
_symmetry_cell_setting orthorhombic
_symmetry_space_group_name_Hall '-P 2ac 2ab'
_symmetry_space_group_name_H-M 'P b c a'
_atom_sites_solution_hydrogens geom
_atom_sites_solution_primary direct
_atom_sites_solution_secondary difmap
_audit_creation_method SHELXL-97
_cell_angle_alpha 90.00
_cell_angle_beta 90.00
_cell_angle_gamma 90.00
_cell_formula_units_Z 8
_cell_length_a 16.7880(2)
_cell_length_b 17.0600(2)
_cell_length_c 18.3130(3)
_cell_measurement_reflns_used 25
_cell_measurement_temperature 150(2)
_cell_measurement_theta_max 18
_cell_measurement_theta_min 12
_cell_volume 5244.90(12)
_computing_data_reduction 'Denzo and Scalepack (otwinowski & Minor, 1997'
_computing_molecular_graphics 'ORTEX (P.McArdle, 1995)'
_computing_publication_material 'SHELXL-97/2 (Sheldrick,1997)'
_computing_structure_refinement 'SHELXL-97 (Sheldrick, 1997)'
_computing_structure_solution 'SHELXS-97 (Sheldrick, 1990)'
_diffrn_ambient_temperature 150(2)
_diffrn_measured_fraction_theta_full 0.996
_diffrn_measured_fraction_theta_max 0.996
_diffrn_measurement_device_type KappaCCD
_diffrn_measurement_method KappaCCD
_diffrn_radiation_monochromator graphite
_diffrn_radiation_source 'fine-focus sealed tube'
_diffrn_radiation_type MoK\a
_diffrn_radiation_wavelength 0.71069
_diffrn_reflns_av_R_equivalents 0.0790
_diffrn_reflns_av_sigmaI/netI 0.0300
_diffrn_reflns_limit_h_max 21
_diffrn_reflns_limit_h_min -21
_diffrn_reflns_limit_k_max 21
_diffrn_reflns_limit_k_min -22
_diffrn_reflns_limit_l_max 23
_diffrn_reflns_limit_l_min -23
_diffrn_reflns_number 93507
_diffrn_reflns_theta_full 27.49
_diffrn_reflns_theta_max 27.49
_diffrn_reflns_theta_min 3.58
_exptl_absorpt_coefficient_mu 1.738
_exptl_absorpt_correction_type none
_exptl_crystal_colour Colourless
_exptl_crystal_density_diffrn 1.202
_exptl_crystal_density_method 'not measured'
_exptl_crystal_description Parallelepiped
_exptl_crystal_F_000 2032
_exptl_crystal_size_max 0.50
_exptl_crystal_size_mid 0.40
_exptl_crystal_size_min 0.20
_refine_diff_density_max 0.433
_refine_diff_density_min -0.853
_refine_diff_density_rms 0.062
_refine_ls_extinction_coef 0.0019(3)
_refine_ls_extinction_expression Fc^*^=kFc[1+0.001xFc^2^\l^3^/sin(2\q)]^-1/4^
_refine_ls_extinction_method SHELXL
_refine_ls_goodness_of_fit_ref 1.041
_refine_ls_hydrogen_treatment constr
_refine_ls_matrix_type full
_refine_ls_number_parameters 255
_refine_ls_number_reflns 5986
_refine_ls_number_restraints 0
_refine_ls_restrained_S_all 1.041
_refine_ls_R_factor_all 0.0752
_refine_ls_R_factor_gt 0.0455
_refine_ls_shift/su_max 0.001
_refine_ls_shift/su_mean 0.000
_refine_ls_structure_factor_coef Fsqd
_refine_ls_weighting_details 'calc w=1/[\s^2^(Fo^2^)+(0.0618P)^2^+3.4605P] where P=(Fo^2^+2Fc^2^)/3'
_refine_ls_weighting_scheme calc
_refine_ls_wR_factor_gt 0.1113
_refine_ls_wR_factor_ref 0.1303
_reflns_number_gt 4246
_reflns_number_total 5986
_reflns_threshold_expression >2sigma(I)
_cod_data_source_file b304010k.txt
_cod_data_source_block compound3_h01dmks2
_cod_depositor_comments
;
The following automatic conversions were performed:
'_symmetry_cell_setting' value 'Orthorhombic' changed to 'orthorhombic'
according to '/home/saulius/struct/CIF-dictionaries/cif_core.dic'
dictionary named 'cif_core.dic' version 2.4.1 from 2010-06-29.

Automatic conversion script
Id: cif_fix_enum 1527 2010-12-29 10:47:43Z saulius 
;
_cod_original_sg_symbol_H-M Pbca
_cod_database_code 7204661

loop_
_symmetry_equiv_pos_as_xyz
'x, y, z'
'-x+1/2, -y, z+1/2'
'x+1/2, -y+1/2, -z'
'-x, y+1/2, -z+1/2'
'-x, -y, -z'
'x-1/2, y, -z-1/2'
'-x-1/2, y-1/2, z'
'x, -y-1/2, z-1/2'

loop_
_atom_site_label
_atom_site_type_symbol
_atom_site_fract_x
_atom_site_fract_y
_atom_site_fract_z
_atom_site_U_iso_or_equiv
_atom_site_adp_type
_atom_site_occupancy
_atom_site_symmetry_multiplicity
_atom_site_calc_flag
_atom_site_refinement_flags
_atom_site_disorder_assembly
_atom_site_disorder_group
Br1 Br 0.35927(2) 0.146535(19) 0.506763(16) 0.05617(14) Uani 1 1 d . . .
S2 S 0.22381(4) 0.13530(4) 0.78500(4) 0.03987(17) Uani 1 1 d . . .
S3 S 0.23579(5) 0.11340(4) 0.22480(4) 0.0545(2) Uani 1 1 d . . .
N1 N 0.49426(12) 0.31758(14) 0.33142(12) 0.0444(5) Uani 1 1 d . . .
N2 N 0.28148(13) 0.20488(12) 0.66648(13) 0.0437(5) Uani 1 1 d . . .
H2A H 0.3005 0.2047 0.6217 0.052 Uiso 1 1 calc R . .
H2B H 0.2763 0.2494 0.6902 0.052 Uiso 1 1 calc R . .
N3 N 0.26989(15) 0.07253(13) 0.65929(12) 0.0473(6) Uani 1 1 d . . .
H3A H 0.2891 0.0752 0.6147 0.057 Uiso 1 1 calc R . .
H3B H 0.2569 0.0268 0.6781 0.057 Uiso 1 1 calc R . .
N4 N 0.26583(15) 0.18538(13) 0.35033(13) 0.0495(6) Uani 1 1 d . . .
H4A H 0.2801 0.1863 0.3966 0.059 Uiso 1 1 calc R . .
H4B H 0.2531 0.2293 0.3279 0.059 Uiso 1 1 calc R . .
N5 N 0.28340(15) 0.05367(13) 0.35123(14) 0.0536(6) Uani 1 1 d . . .
H5A H 0.2974 0.0572 0.3974 0.064 Uiso 1 1 calc R . .
H5B H 0.2826 0.0077 0.3294 0.064 Uiso 1 1 calc R . .
C1 C 0.42273(15) 0.33291(18) 0.38017(16) 0.0484(7) Uani 1 1 d . . .
H1A H 0.3760 0.3428 0.3485 0.063 Uiso 1 1 calc R . .
H1B H 0.4116 0.2846 0.4083 0.063 Uiso 1 1 calc R . .
C2 C 0.43000(17) 0.4000(2) 0.43322(18) 0.0595(8) Uani 1 1 d . . .
H1 H 0.4786 0.3935 0.4633 0.077 Uiso 1 1 calc R . .
H2 H 0.4345 0.4501 0.4062 0.077 Uiso 1 1 calc R . .
C3 C 0.3573(2) 0.4017(3) 0.4819(2) 0.0771(11) Uani 1 1 d . . .
H3 H 0.3091 0.4029 0.4508 0.100 Uiso 1 1 calc R . .
H4 H 0.3557 0.3527 0.5108 0.100 Uiso 1 1 calc R . .
C4 C 0.3549(3) 0.4704(3) 0.5332(3) 0.0987(15) Uani 1 1 d . . .
H4C H 0.3066 0.4675 0.5632 0.148 Uiso 1 1 calc R . .
H4D H 0.3545 0.5192 0.5051 0.148 Uiso 1 1 calc R . .
H4E H 0.4019 0.4693 0.5649 0.148 Uiso 1 1 calc R . .
C5 C 0.46925(16) 0.25296(16) 0.27968(16) 0.0465(6) Uani 1 1 d . . .
H5 H 0.4222 0.2713 0.2519 0.060 Uiso 1 1 calc R . .
H6 H 0.4522 0.2073 0.3091 0.060 Uiso 1 1 calc R . .
C6 C 0.53170(19) 0.22549(19) 0.22540(17) 0.0560(8) Uani 1 1 d . . .
H6A H 0.5571 0.2715 0.2022 0.073 Uiso 1 1 calc R . .
H6B H 0.5735 0.1956 0.2514 0.073 Uiso 1 1 calc R . .
C7 C 0.4942(2) 0.17400(19) 0.16699(19) 0.0600(8) Uani 1 1 d . . .
H7A H 0.4603 0.1341 0.1909 0.078 Uiso 1 1 calc R . .
H7B H 0.4595 0.2067 0.1357 0.078 Uiso 1 1 calc R . .
C8 C 0.5546(3) 0.1334(2) 0.1198(2) 0.0813(11) Uani 1 1 d . . .
H8A H 0.5271 0.1009 0.0835 0.122 Uiso 1 1 calc R . .
H8B H 0.5886 0.1001 0.1503 0.122 Uiso 1 1 calc R . .
H8C H 0.5874 0.1726 0.0948 0.122 Uiso 1 1 calc R . .
C9 C 0.56726(16) 0.2937(2) 0.37582(16) 0.0534(7) Uani 1 1 d . . .
H9A H 0.6107 0.2801 0.3415 0.069 Uiso 1 1 calc R . .
H9B H 0.5851 0.3395 0.4046 0.069 Uiso 1 1 calc R . .
C10 C 0.5556(2) 0.2263(3) 0.4268(2) 0.0915(15) Uani 1 1 d . . .
H10A H 0.5341 0.1811 0.3992 0.119 Uiso 1 1 calc R . .
H10B H 0.5158 0.2410 0.4643 0.119 Uiso 1 1 calc R . .
C11 C 0.6321(2) 0.2023(3) 0.4641(2) 0.0855(13) Uani 1 1 d . . .
H11A H 0.6696 0.1825 0.4267 0.111 Uiso 1 1 calc R . .
H11B H 0.6564 0.2492 0.4867 0.111 Uiso 1 1 calc R . .
C12 C 0.6216(3) 0.1413(4) 0.5210(3) 0.141(3) Uani 1 1 d . . .
H12A H 0.6735 0.1287 0.5427 0.212 Uiso 1 1 calc R . .
H12B H 0.5989 0.0940 0.4989 0.212 Uiso 1 1 calc R . .
H12C H 0.5857 0.1608 0.5590 0.212 Uiso 1 1 calc R . .
C13 C 0.51873(18) 0.39099(17) 0.28984(16) 0.0508(7) Uani 1 1 d . B .
H13A H 0.5333 0.4317 0.3259 0.066 Uiso 1 1 calc R . .
H13B H 0.5673 0.3786 0.2614 0.066 Uiso 1 1 calc R . .
C14 C 0.4581(3) 0.4254(2) 0.2385(2) 0.0744(11) Uani 1 1 d . . .
H14A H 0.4468 0.3850 0.2011 0.097 Uiso 1 1 calc R A 1
H14B H 0.4084 0.4325 0.2669 0.097 Uiso 1 1 calc R A 1
C15A C 0.5155(5) 0.4819(4) 0.1908(5) 0.0540(17) Uani 0.50 1 d P B 2
H15A H 0.4986 0.5363 0.2017 0.065 Uiso 0.50 1 calc PR B 2
H15B H 0.5696 0.4759 0.2115 0.065 Uiso 0.50 1 calc PR B 2
C17 C 0.26051(15) 0.13760(14) 0.69835(15) 0.0373(5) Uani 1 1 d . . .
C18 C 0.26349(16) 0.11778(15) 0.31437(16) 0.0430(6) Uani 1 1 d . . .
C16A C 0.5220(5) 0.4789(4) 0.1348(5) 0.0652(18) Uani 0.50 1 d P B 2
H16A H 0.5598 0.5191 0.1187 0.098 Uiso 0.50 1 calc PR B 2
H16B H 0.4703 0.4878 0.1114 0.098 Uiso 0.50 1 calc PR B 2
H16C H 0.5420 0.4269 0.1213 0.098 Uiso 0.50 1 calc PR B 2
C16 C 0.4667(4) 0.5230(4) 0.1319(4) 0.0606(17) Uani 0.50 1 d P B 1
H16D H 0.4835 0.5779 0.1276 0.091 Uiso 0.50 1 calc PR B 1
H16E H 0.4113 0.5180 0.1159 0.091 Uiso 0.50 1 calc PR B 1
H16F H 0.5008 0.4901 0.1011 0.091 Uiso 0.50 1 calc PR B 1
C15 C 0.4727(6) 0.5011(4) 0.1983(5) 0.064(2) Uani 0.50 1 d P B 1
H15C H 0.4396 0.5395 0.2250 0.077 Uiso 0.50 1 calc PR B 1
H15D H 0.5284 0.5143 0.2110 0.077 Uiso 0.50 1 calc PR B 1

loop_
_atom_site_aniso_label
_atom_site_aniso_U_11
_atom_site_aniso_U_22
_atom_site_aniso_U_33
_atom_site_aniso_U_23
_atom_site_aniso_U_13
_atom_site_aniso_U_12
Br1 0.0703(2) 0.0549(2) 0.04333(19) 0.00697(12) 0.00433(14) 0.00260(14)
S2 0.0434(4) 0.0321(3) 0.0440(4) -0.0005(3) -0.0025(3) -0.0015(3)
S3 0.0770(5) 0.0314(3) 0.0549(4) -0.0012(3) -0.0128(4) -0.0041(3)
N1 0.0312(11) 0.0572(14) 0.0448(12) 0.0047(10) 0.0007(9) -0.0041(10)
N2 0.0512(13) 0.0327(11) 0.0474(13) 0.0007(9) 0.0016(10) -0.0024(9)
N3 0.0678(16) 0.0325(11) 0.0416(12) -0.0023(9) 0.0001(11) -0.0089(10)
N4 0.0678(16) 0.0304(11) 0.0502(13) -0.0001(10) -0.0083(12) 0.0019(10)
N5 0.0744(17) 0.0324(11) 0.0540(14) 0.0006(10) -0.0053(13) 0.0044(11)
C1 0.0301(14) 0.0667(18) 0.0484(16) 0.0082(14) 0.0024(12) 0.0004(12)
C2 0.0402(16) 0.081(2) 0.0569(19) -0.0012(16) 0.0035(14) 0.0035(15)
C3 0.060(2) 0.092(3) 0.080(3) 0.000(2) 0.0263(18) 0.0116(19)
C4 0.087(3) 0.118(4) 0.091(3) -0.011(3) 0.031(3) 0.029(3)
C5 0.0368(14) 0.0477(15) 0.0551(16) 0.0050(12) -0.0038(12) -0.0080(12)
C6 0.0503(18) 0.0555(17) 0.0623(19) -0.0073(14) 0.0009(15) -0.0073(14)
C7 0.060(2) 0.0511(17) 0.069(2) -0.0046(15) -0.0104(16) -0.0052(14)
C8 0.090(3) 0.080(3) 0.074(3) -0.027(2) -0.007(2) -0.006(2)
C9 0.0310(14) 0.082(2) 0.0474(16) -0.0011(15) -0.0017(12) 0.0024(14)
C10 0.0396(18) 0.145(4) 0.090(3) 0.057(3) -0.0071(18) 0.013(2)
C11 0.048(2) 0.142(4) 0.067(2) 0.010(3) -0.0094(17) 0.033(2)
C12 0.080(3) 0.229(8) 0.115(4) 0.084(5) -0.010(3) 0.049(4)
C13 0.0505(16) 0.0539(17) 0.0480(16) -0.0026(13) 0.0051(13) -0.0170(13)
C14 0.100(3) 0.0558(19) 0.067(2) 0.0171(17) -0.020(2) -0.0271(19)
C15A 0.058(5) 0.043(4) 0.061(5) 0.002(3) 0.002(4) -0.011(3)
C17 0.0344(13) 0.0340(12) 0.0435(14) -0.0013(11) -0.0087(11) -0.0029(10)
C18 0.0440(15) 0.0310(12) 0.0540(16) -0.0002(11) 0.0000(12) -0.0026(11)
C16A 0.067(5) 0.067(4) 0.062(5) 0.011(4) 0.004(4) -0.008(3)
C16 0.070(4) 0.038(3) 0.074(5) 0.012(3) 0.007(4) 0.010(3)
C15 0.075(6) 0.040(4) 0.078(6) 0.005(3) 0.009(5) -0.003(4)

loop_
_atom_type_symbol
_atom_type_description
_atom_type_scat_dispersion_real
_atom_type_scat_dispersion_imag
_atom_type_scat_source
C C 0.0033 0.0016 'International Tables Vol C Tables 4.2.6.8 and 6.1.1.4'
H H 0.0000 0.0000 'International Tables Vol C Tables 4.2.6.8 and 6.1.1.4'
N N 0.0061 0.0033 'International Tables Vol C Tables 4.2.6.8 and 6.1.1.4'
S S 0.1246 0.1234 'International Tables Vol C Tables 4.2.6.8 and 6.1.1.4'
Br Br -0.2901 2.4595 'International Tables Vol C Tables 4.2.6.8 and 6.1.1.4'

loop_
_geom_angle_atom_site_label_1
_geom_angle_atom_site_label_2
_geom_angle_atom_site_label_3
_geom_angle
_geom_angle_site_symmetry_1
_geom_angle_site_symmetry_3
_geom_angle_publ_flag
C5 N1 C1 105.9(2) . . ?
C5 N1 C13 111.2(2) . . ?
C1 N1 C13 111.4(2) . . ?
C5 N1 C9 111.2(2) . . ?
C1 N1 C9 111.6(2) . . ?
C13 N1 C9 105.7(2) . . ?
C2 C1 N1 116.5(2) . . ?
C3 C2 C1 109.2(3) . . ?
C4 C3 C2 113.9(4) . . ?
N1 C5 C6 116.3(2) . . ?
C7 C6 C5 110.7(3) . . ?
C8 C7 C6 113.1(3) . . ?
C10 C9 N1 115.7(2) . . ?
C9 C10 C11 112.3(3) . . ?
C12 C11 C10 114.0(4) . . ?
C14 C13 N1 116.8(2) . . ?
C15 C14 C13 121.9(5) . . ?
C15 C14 C15A 29.4(3) . . ?
C13 C14 C15A 99.6(4) . . ?
C16A C15A C14 124.7(7) . . ?
N3 C17 N2 116.8(3) . . ?
N3 C17 S2 121.7(2) . . ?
N2 C17 S2 121.5(2) . . ?
N4 C18 N5 117.1(3) . . ?
N4 C18 S3 121.5(2) . . ?
N5 C18 S3 121.4(2) . . ?
C16 C15 C14 134.8(7) . . ?

loop_
_geom_bond_atom_site_label_1
_geom_bond_atom_site_label_2
_geom_bond_distance
_geom_bond_site_symmetry_2
_geom_bond_publ_flag
S2 C17 1.703(3) . ?
S3 C18 1.707(3) . ?
N1 C5 1.513(4) . ?
N1 C1 1.519(3) . ?
N1 C13 1.522(4) . ?
N1 C9 1.526(3) . ?
N2 C17 1.335(3) . ?
N3 C17 1.330(3) . ?
N4 C18 1.329(4) . ?
N5 C18 1.328(3) . ?
C1 C2 1.507(4) . ?
C2 C3 1.511(4) . ?
C3 C4 1.503(6) . ?
C5 C6 1.519(4) . ?
C6 C7 1.521(4) . ?
C7 C8 1.501(5) . ?
C9 C10 1.493(5) . ?
C10 C11 1.511(4) . ?
C11 C12 1.484(7) . ?
C13 C14 1.505(5) . ?
C14 C15 1.507(8) . ?
C14 C15A 1.619(8) . ?
C15A C16A 1.032(10) . ?
C16 C15 1.276(11) . ?
